data_4119974
loop_
_publ_author_name
'Alexander G. Tskhovrebov'
'Basile Vuichoud'
'Euro Solari'
'Rosario Scopelliti'
'Kay Severin'

_publ_section_title
;
 Adducts of Nitrous Oxide and N-Heterocyclic Carbenes: Syntheses,
 Structures, and Reactivity
;
_journal_name_full 'Journal of the American Chemical Society'
_journal_page_first 9486
_journal_page_last 9492
_journal_paper_doi 10.1021/ja4030287
_journal_volume 135
_journal_year 2013
_chemical_formula_moiety '2(C15 H24 N4 O), C H2 Cl2'
_chemical_formula_sum 'C15.5 H25 Cl N4 O'
_chemical_formula_weight 318.84
_space_group_IT_number 15
_symmetry_cell_setting monoclinic
_symmetry_space_group_name_Hall '-C 2yc'
_symmetry_space_group_name_H-M 'C 1 2/c 1'
_atom_sites_solution_hydrogens geom
_atom_sites_solution_primary direct
_atom_sites_solution_secondary difmap
_audit_creation_method SHELXL-97
_audit_update_record
;
2013-02-18 # Formatted by publCIF
;
_cell_angle_alpha 90.00
_cell_angle_beta 98.86(3)
_cell_angle_gamma 90.00
_cell_formula_units_Z 16
_cell_length_a 53.221(11)
_cell_length_b 10.995(2)
_cell_length_c 11.983(2)
_cell_measurement_reflns_used 124
_cell_measurement_temperature 100(2)
_cell_measurement_theta_max 22
_cell_measurement_theta_min 3
_cell_volume 6928(2)
_computing_cell_refinement 'Dirax/lsq (Duisenberg & Schreurs, 1989-2000)'
_computing_data_collection 'Collect (Bruker AXS BV, 1997-2004)'
_computing_data_reduction 'EvalCCD (Duisenberg & Schreurs, 1990-2000)'
_computing_molecular_graphics 'Bruker SHELXTL'
_computing_publication_material 'Bruker SHELXTL'
_computing_structure_refinement 'SHELXL-97 (Sheldrick, 1997)'
_computing_structure_solution 'SHELXS-97 (Sheldrick, 1990)'
_diffrn_ambient_temperature 100(2)
_diffrn_measured_fraction_theta_full 0.991
_diffrn_measured_fraction_theta_max 0.991
_diffrn_measurement_device_type 'Bruker APEX II CCD'
_diffrn_measurement_method 'phi and omega scans'
_diffrn_radiation_monochromator graphite
_diffrn_radiation_source 'fine-focus sealed tube'
_diffrn_radiation_type MoK\a
_diffrn_radiation_wavelength 0.71073
_diffrn_reflns_av_R_equivalents 0.0582
_diffrn_reflns_av_sigmaI/netI 0.0359
_diffrn_reflns_limit_h_max 59
_diffrn_reflns_limit_h_min -59
_diffrn_reflns_limit_k_max 12
_diffrn_reflns_limit_k_min -12
_diffrn_reflns_limit_l_max 13
_diffrn_reflns_limit_l_min -13
_diffrn_reflns_number 36848
_diffrn_reflns_theta_full 23.61
_diffrn_reflns_theta_max 23.61
_diffrn_reflns_theta_min 3.10
_exptl_absorpt_coefficient_mu 0.227
_exptl_absorpt_correction_T_max 0.7449
_exptl_absorpt_correction_T_min 0.5386
_exptl_absorpt_correction_type multi-scan
_exptl_absorpt_process_details 'SADABS 2008, Bruker AXS, 2008'
_exptl_crystal_colour yellow
_exptl_crystal_density_diffrn 1.223
_exptl_crystal_description plate
_exptl_crystal_F_000 2736
_exptl_crystal_size_max 0.47
_exptl_crystal_size_mid 0.43
_exptl_crystal_size_min 0.15
_refine_diff_density_max 0.725
_refine_diff_density_min -1.188
_refine_diff_density_rms 0.058
_refine_ls_extinction_method none
_refine_ls_goodness_of_fit_ref 1.064
_refine_ls_hydrogen_treatment constr
_refine_ls_matrix_type full
_refine_ls_number_parameters 388
_refine_ls_number_reflns 5165
_refine_ls_number_restraints 0
_refine_ls_restrained_S_all 1.064
_refine_ls_R_factor_all 0.0815
_refine_ls_R_factor_gt 0.0577
_refine_ls_shift/su_max 0.000
_refine_ls_shift/su_mean 0.000
_refine_ls_structure_factor_coef Fsqd
_refine_ls_weighting_details 'calc w=1/[\s^2^(Fo^2^)+(0.0242P)^2^+30.8160P] where P=(Fo^2^+2Fc^2^)/3'
_refine_ls_weighting_scheme calc
_refine_ls_wR_factor_gt 0.1163
_refine_ls_wR_factor_ref 0.1299
_reflns_number_gt 3959
_reflns_number_total 5165
_reflns_threshold_expression >2sigma(I)
_cod_data_source_file ja4030287_si_002.cif
_cod_data_source_block al279
_cod_original_cell_volume 6929(2)
_cod_original_sg_symbol_H-M 'C 2/c'
_cod_database_code 4119974

loop_
_symmetry_equiv_pos_as_xyz
'x, y, z'
'-x, y, -z+1/2'
'x+1/2, y+1/2, z'
'-x+1/2, y+1/2, -z+1/2'
'-x, -y, -z'
'x, -y, z-1/2'
'-x+1/2, -y+1/2, -z'
'x+1/2, -y+1/2, z-1/2'

loop_
_atom_site_label
_atom_site_type_symbol
_atom_site_fract_x
_atom_site_fract_y
_atom_site_fract_z
_atom_site_U_iso_or_equiv
_atom_site_adp_type
_atom_site_occupancy
_atom_site_symmetry_multiplicity
_atom_site_calc_flag
_atom_site_refinement_flags
O1 O 0.08260(4) 0.23498(18) 0.05702(17) 0.0235(5) Uani 1 1 d .
O2 O 0.19430(4) 0.7490(2) 0.39853(19) 0.0327(6) Uani 1 1 d .
N1 N 0.09704(4) 0.5141(2) 0.29195(19) 0.0190(6) Uani 1 1 d .
N2 N 0.13106(4) 0.5447(2) 0.21331(19) 0.0203(6) Uani 1 1 d .
N3 N 0.10522(4) 0.3865(2) 0.1263(2) 0.0213(6) Uani 1 1 d .
N4 N 0.08658(5) 0.3137(2) 0.1356(2) 0.0266(6) Uani 1 1 d .
N5 N 0.14048(5) 1.0258(2) 0.2241(2) 0.0262(6) Uani 1 1 d .
N6 N 0.17944(5) 1.0484(2) 0.1888(2) 0.0236(6) Uani 1 1 d .
N7 N 0.16995(5) 0.8969(2) 0.3345(2) 0.0261(6) Uani 1 1 d .
N8 N 0.18966(5) 0.8292(2) 0.3225(2) 0.0299(7) Uani 1 1 d .
C1 C 0.10987(5) 0.4746(3) 0.2084(2) 0.0171(6) Uani 1 1 d .
C2 C 0.11115(5) 0.6079(3) 0.3506(2) 0.0217(7) Uani 1 1 d .
H2 H 0.1067 0.6509 0.4135 0.026 Uiso 1 1 calc R
C3 C 0.13197(6) 0.6267(3) 0.3025(2) 0.0223(7) Uani 1 1 d .
H3 H 0.1449 0.6850 0.3250 0.027 Uiso 1 1 calc R
C4 C 0.07259(5) 0.4666(3) 0.3219(2) 0.0191(7) Uani 1 1 d .
H4 H 0.0646 0.4123 0.2594 0.023 Uiso 1 1 calc R
C5 C 0.07843(6) 0.3903(3) 0.4302(3) 0.0227(7) Uani 1 1 d .
H5A H 0.0891 0.3197 0.4164 0.027 Uiso 1 1 calc R
H5B H 0.0881 0.4401 0.4909 0.027 Uiso 1 1 calc R
C6 C 0.05383(6) 0.3450(3) 0.4683(3) 0.0299(8) Uani 1 1 d .
H6A H 0.0453 0.2863 0.4123 0.036 Uiso 1 1 calc R
H6B H 0.0580 0.3024 0.5416 0.036 Uiso 1 1 calc R
C7 C 0.03579(6) 0.4505(3) 0.4806(3) 0.0295(8) Uani 1 1 d .
H7A H 0.0437 0.5056 0.5414 0.035 Uiso 1 1 calc R
H7B H 0.0198 0.4185 0.5020 0.035 Uiso 1 1 calc R
C8 C 0.02986(6) 0.5212(3) 0.3698(3) 0.0283(8) Uani 1 1 d .
H8A H 0.0182 0.5894 0.3795 0.034 Uiso 1 1 calc R
H8B H 0.0212 0.4670 0.3100 0.034 Uiso 1 1 calc R
C9 C 0.05424(6) 0.5713(3) 0.3336(3) 0.0248(7) Uani 1 1 d .
H9A H 0.0501 0.6143 0.2605 0.030 Uiso 1 1 calc R
H9B H 0.0624 0.6301 0.3905 0.030 Uiso 1 1 calc R
C10 C 0.14926(5) 0.5401(3) 0.1301(2) 0.0217(7) Uani 1 1 d .
H10 H 0.1424 0.4814 0.0693 0.026 Uiso 1 1 calc R
C11 C 0.15083(6) 0.6650(3) 0.0754(3) 0.0238(7) Uani 1 1 d .
H11A H 0.1574 0.7255 0.1338 0.029 Uiso 1 1 calc R
H11B H 0.1337 0.6910 0.0396 0.029 Uiso 1 1 calc R
C12 C 0.16861(6) 0.6586(3) -0.0141(3) 0.0287(8) Uani 1 1 d .
H12A H 0.1612 0.6036 -0.0759 0.034 Uiso 1 1 calc R
H12B H 0.1702 0.7405 -0.0466 0.034 Uiso 1 1 calc R
C13 C 0.19484(6) 0.6124(3) 0.0377(3) 0.0312(8) Uani 1 1 d .
H13A H 0.2029 0.6721 0.0939 0.037 Uiso 1 1 calc R
H13B H 0.2056 0.6049 -0.0222 0.037 Uiso 1 1 calc R
C14 C 0.19321(6) 0.4882(3) 0.0954(3) 0.0311(8) Uani 1 1 d .
H14A H 0.1868 0.4265 0.0378 0.037 Uiso 1 1 calc R
H14B H 0.2104 0.4631 0.1317 0.037 Uiso 1 1 calc R
C15 C 0.17538(6) 0.4942(3) 0.1848(3) 0.0253(7) Uani 1 1 d .
H15A H 0.1737 0.4124 0.2174 0.030 Uiso 1 1 calc R
H15B H 0.1826 0.5497 0.2466 0.030 Uiso 1 1 calc R
C16 C 0.16469(6) 0.9845(3) 0.2522(3) 0.0246(7) Uani 1 1 d .
C17 C 0.13999(6) 1.1139(3) 0.1410(3) 0.0303(8) Uani 1 1 d .
H17 H 0.1254 1.1571 0.1063 0.036 Uiso 1 1 calc R
C18 C 0.16385(6) 1.1278(3) 0.1180(3) 0.0294(8) Uani 1 1 d .
H18 H 0.1691 1.1814 0.0638 0.035 Uiso 1 1 calc R
C19 C 0.11828(6) 0.9808(3) 0.2740(3) 0.0259(7) Uani 1 1 d .
H19 H 0.1239 0.9100 0.3239 0.031 Uiso 1 1 calc R
C20 C 0.09763(6) 0.9375(3) 0.1798(3) 0.0334(8) Uani 1 1 d .
H20A H 0.0935 1.0037 0.1241 0.040 Uiso 1 1 calc R
H20B H 0.1041 0.8677 0.1405 0.040 Uiso 1 1 calc R
C21 C 0.07356(6) 0.8993(3) 0.2245(3) 0.0361(9) Uani 1 1 d .
H21A H 0.0771 0.8267 0.2732 0.043 Uiso 1 1 calc R
H21B H 0.0603 0.8773 0.1604 0.043 Uiso 1 1 calc R
C22 C 0.06387(6) 1.0026(3) 0.2923(3) 0.0388(9) Uani 1 1 d .
H22A H 0.0593 1.0736 0.2426 0.047 Uiso 1 1 calc R
H22B H 0.0485 0.9757 0.3225 0.047 Uiso 1 1 calc R
C23 C 0.08435(6) 1.0382(3) 0.3887(3) 0.0331(8) Uani 1 1 d .
H23A H 0.0883 0.9677 0.4398 0.040 Uiso 1 1 calc R
H23B H 0.0780 1.1046 0.4325 0.040 Uiso 1 1 calc R
C24 C 0.10877(6) 1.0804(3) 0.3462(3) 0.0252(7) Uani 1 1 d .
H24A H 0.1053 1.1555 0.3008 0.030 Uiso 1 1 calc R
H24B H 0.1220 1.0990 0.4113 0.030 Uiso 1 1 calc R
C25 C 0.20732(5) 1.0377(3) 0.1895(3) 0.0245(7) Uani 1 1 d .
H25 H 0.2148 0.9932 0.2596 0.029 Uiso 1 1 calc R
C26 C 0.21979(6) 1.1632(3) 0.1917(3) 0.0302(8) Uani 1 1 d .
H26A H 0.2168 1.2078 0.2603 0.036 Uiso 1 1 calc R
H26B H 0.2121 1.2106 0.1249 0.036 Uiso 1 1 calc R
C27 C 0.24844(6) 1.1493(3) 0.1913(3) 0.0360(9) Uani 1 1 d .
H27A H 0.2563 1.2308 0.1905 0.043 Uiso 1 1 calc R
H27B H 0.2562 1.1071 0.2611 0.043 Uiso 1 1 calc R
C28 C 0.25374(6) 1.0769(3) 0.0884(3) 0.0380(9) Uani 1 1 d .
H28A H 0.2723 1.0668 0.0916 0.046 Uiso 1 1 calc R
H28B H 0.2472 1.1222 0.0186 0.046 Uiso 1 1 calc R
C29 C 0.24103(6) 0.9512(3) 0.0850(3) 0.0374(9) Uani 1 1 d .
H29A H 0.2438 0.9079 0.0155 0.045 Uiso 1 1 calc R
H29B H 0.2490 0.9026 0.1507 0.045 Uiso 1 1 calc R
C30 C 0.21236(6) 0.9628(3) 0.0875(3) 0.0284(8) Uani 1 1 d .
H30A H 0.2041 1.0024 0.0172 0.034 Uiso 1 1 calc R
H30B H 0.2049 0.8807 0.0912 0.034 Uiso 1 1 calc R
C31 C -0.02466(7) 0.8532(4) -0.0252(3) 0.0429(9) Uani 1 1 d .
H31A H -0.0413 0.8256 -0.0074 0.051 Uiso 1 1 calc R
H31B H -0.0266 0.9384 -0.0518 0.051 Uiso 1 1 calc R
Cl1 Cl -0.001846(19) 0.84768(10) 0.09924(9) 0.0518(3) Uani 1 1 d .
Cl2 Cl -0.01613(2) 0.76268(16) -0.13291(10) 0.0891(5) Uani 1 1 d .

loop_
_atom_site_aniso_label
_atom_site_aniso_U_11
_atom_site_aniso_U_22
_atom_site_aniso_U_33
_atom_site_aniso_U_23
_atom_site_aniso_U_13
_atom_site_aniso_U_12
O1 0.0227(11) 0.0227(12) 0.0248(12) -0.0063(10) 0.0023(9) -0.0009(9)
O2 0.0364(13) 0.0281(13) 0.0330(14) 0.0100(11) 0.0033(11) 0.0009(11)
N1 0.0180(13) 0.0265(14) 0.0129(13) -0.0029(11) 0.0036(10) -0.0035(11)
N2 0.0189(13) 0.0282(14) 0.0147(13) -0.0050(11) 0.0056(10) -0.0034(11)
N3 0.0196(13) 0.0265(15) 0.0185(14) -0.0038(11) 0.0050(11) -0.0064(12)
N4 0.0258(15) 0.0258(15) 0.0299(16) -0.0071(13) 0.0095(12) -0.0041(12)
N5 0.0223(14) 0.0281(15) 0.0284(15) 0.0036(12) 0.0049(11) 0.0036(12)
N6 0.0197(13) 0.0258(14) 0.0253(15) 0.0023(12) 0.0034(11) 0.0034(12)
N7 0.0219(14) 0.0320(16) 0.0241(15) 0.0018(12) 0.0025(11) 0.0015(12)
N8 0.0305(16) 0.0251(15) 0.0339(17) 0.0016(13) 0.0040(13) 0.0018(13)
C1 0.0141(14) 0.0233(16) 0.0136(15) -0.0002(13) 0.0011(12) -0.0004(13)
C2 0.0222(16) 0.0280(18) 0.0151(16) -0.0044(13) 0.0038(13) -0.0036(14)
C3 0.0221(16) 0.0286(18) 0.0158(16) -0.0041(14) 0.0019(13) -0.0075(14)
C4 0.0159(15) 0.0276(17) 0.0140(15) -0.0044(13) 0.0027(12) -0.0053(13)
C5 0.0217(16) 0.0248(17) 0.0216(17) 0.0019(14) 0.0034(13) 0.0004(14)
C6 0.0310(18) 0.0310(19) 0.0301(19) 0.0062(15) 0.0120(15) -0.0045(15)
C7 0.0279(18) 0.0344(19) 0.0300(19) -0.0070(15) 0.0165(15) -0.0085(15)
C8 0.0195(16) 0.0328(19) 0.0333(19) -0.0033(15) 0.0061(14) 0.0021(14)
C9 0.0227(16) 0.0289(18) 0.0231(17) 0.0056(14) 0.0040(13) 0.0019(14)
C10 0.0205(16) 0.0295(18) 0.0172(16) -0.0069(14) 0.0092(13) -0.0074(14)
C11 0.0191(16) 0.0344(19) 0.0186(16) 0.0015(14) 0.0051(13) 0.0023(14)
C12 0.0313(18) 0.0329(19) 0.0248(18) -0.0027(15) 0.0139(14) -0.0082(15)
C13 0.0287(18) 0.0273(19) 0.042(2) -0.0027(16) 0.0212(16) -0.0023(15)
C14 0.0280(18) 0.0239(18) 0.045(2) -0.0061(16) 0.0180(16) -0.0028(15)
C15 0.0249(17) 0.0224(17) 0.0297(18) -0.0027(14) 0.0079(14) -0.0014(14)
C16 0.0228(17) 0.0264(18) 0.0244(17) -0.0059(15) 0.0032(14) 0.0005(14)
C17 0.0212(17) 0.035(2) 0.034(2) 0.0006(16) 0.0034(14) 0.0083(15)
C18 0.0296(18) 0.0288(19) 0.0297(19) 0.0068(15) 0.0040(15) 0.0072(15)
C19 0.0220(17) 0.0270(18) 0.0291(18) 0.0026(15) 0.0058(14) 0.0004(14)
C20 0.039(2) 0.033(2) 0.0293(19) -0.0073(16) 0.0079(16) -0.0028(16)
C21 0.0295(19) 0.039(2) 0.039(2) -0.0003(17) -0.0001(16) -0.0099(16)
C22 0.0272(18) 0.048(2) 0.043(2) 0.0063(18) 0.0124(16) 0.0012(17)
C23 0.036(2) 0.033(2) 0.033(2) -0.0001(16) 0.0126(16) 0.0030(16)
C24 0.0312(18) 0.0240(17) 0.0190(17) -0.0007(14) -0.0001(14) 0.0000(14)
C25 0.0167(15) 0.0267(18) 0.0299(18) 0.0044(14) 0.0029(13) 0.0015(13)
C26 0.0309(18) 0.0280(19) 0.0323(19) -0.0058(15) 0.0066(15) -0.0011(15)
C27 0.0271(18) 0.033(2) 0.049(2) -0.0041(17) 0.0074(16) -0.0070(16)
C28 0.0249(18) 0.038(2) 0.053(2) -0.0053(18) 0.0143(17) -0.0042(16)
C29 0.0297(19) 0.0301(19) 0.055(2) -0.0073(18) 0.0151(17) -0.0018(16)
C30 0.0245(17) 0.0225(17) 0.039(2) -0.0035(15) 0.0080(15) 0.0011(14)
C31 0.031(2) 0.042(2) 0.054(2) -0.0035(19) 0.0003(18) -0.0010(17)
Cl1 0.0475(6) 0.0531(6) 0.0517(6) -0.0020(5) -0.0020(5) -0.0061(5)
Cl2 0.0719(8) 0.1467(14) 0.0457(7) -0.0169(8) -0.0008(6) 0.0611(9)

loop_
_atom_type_symbol
_atom_type_description
_atom_type_scat_dispersion_real
_atom_type_scat_dispersion_imag
_atom_type_scat_source
C C 0.0033 0.0016 'International Tables Vol C Tables 4.2.6.8 and 6.1.1.4'
H H 0.0000 0.0000 'International Tables Vol C Tables 4.2.6.8 and 6.1.1.4'
N N 0.0061 0.0033 'International Tables Vol C Tables 4.2.6.8 and 6.1.1.4'
O O 0.0106 0.0060 'International Tables Vol C Tables 4.2.6.8 and 6.1.1.4'
Cl Cl 0.1484 0.1585 'International Tables Vol C Tables 4.2.6.8 and 6.1.1.4'

loop_
_geom_angle_atom_site_label_1
_geom_angle_atom_site_label_2
_geom_angle_atom_site_label_3
_geom_angle
C1 N1 C2 108.1(2)
C1 N1 C4 128.0(2)
C2 N1 C4 123.8(2)
C1 N2 C3 109.3(2)
C1 N2 C10 124.8(2)
C3 N2 C10 125.7(2)
N4 N3 C1 115.5(2)
O1 N4 N3 113.5(2)
C16 N5 C17 108.9(3)
C16 N5 C19 124.7(3)
C17 N5 C19 126.3(3)
C16 N6 C18 108.7(3)
C16 N6 C25 127.8(3)
C18 N6 C25 123.5(3)
N8 N7 C16 113.4(3)
O2 N8 N7 112.8(3)
N2 C1 N1 107.0(2)
N2 C1 N3 119.1(2)
N1 C1 N3 133.8(3)
C3 C2 N1 108.2(3)
C3 C2 H2 125.9
N1 C2 H2 125.9
C2 C3 N2 107.3(3)
C2 C3 H3 126.4
N2 C3 H3 126.4
N1 C4 C9 110.5(2)
N1 C4 C5 108.8(2)
C9 C4 C5 112.5(2)
N1 C4 H4 108.3
C9 C4 H4 108.3
C5 C4 H4 108.3
C6 C5 C4 110.9(2)
C6 C5 H5A 109.5
C4 C5 H5A 109.5
C6 C5 H5B 109.5
C4 C5 H5B 109.5
H5A C5 H5B 108.0
C7 C6 C5 111.2(3)
C7 C6 H6A 109.4
C5 C6 H6A 109.4
C7 C6 H6B 109.4
C5 C6 H6B 109.4
H6A C6 H6B 108.0
C6 C7 C8 110.5(3)
C6 C7 H7A 109.5
C8 C7 H7A 109.5
C6 C7 H7B 109.5
C8 C7 H7B 109.5
H7A C7 H7B 108.1
C7 C8 C9 111.0(3)
C7 C8 H8A 109.4
C9 C8 H8A 109.4
C7 C8 H8B 109.4
C9 C8 H8B 109.4
H8A C8 H8B 108.0
C4 C9 C8 109.6(3)
C4 C9 H9A 109.7
C8 C9 H9A 109.7
C4 C9 H9B 109.7
C8 C9 H9B 109.7
H9A C9 H9B 108.2
N2 C10 C11 109.9(2)
N2 C10 C15 111.4(2)
C11 C10 C15 112.0(2)
N2 C10 H10 107.8
C11 C10 H10 107.8
C15 C10 H10 107.8
C10 C11 C12 109.8(3)
C10 C11 H11A 109.7
C12 C11 H11A 109.7
C10 C11 H11B 109.7
C12 C11 H11B 109.7
H11A C11 H11B 108.2
C13 C12 C11 110.8(3)
C13 C12 H12A 109.5
C11 C12 H12A 109.5
C13 C12 H12B 109.5
C11 C12 H12B 109.5
H12A C12 H12B 108.1
C12 C13 C14 111.5(3)
C12 C13 H13A 109.3
C14 C13 H13A 109.3
C12 C13 H13B 109.3
C14 C13 H13B 109.3
H13A C13 H13B 108.0
C15 C14 C13 111.0(3)
C15 C14 H14A 109.4
C13 C14 H14A 109.4
C15 C14 H14B 109.4
C13 C14 H14B 109.4
H14A C14 H14B 108.0
C10 C15 C14 109.5(3)
C10 C15 H15A 109.8
C14 C15 H15A 109.8
C10 C15 H15B 109.8
C14 C15 H15B 109.8
H15A C15 H15B 108.2
N5 C16 N6 107.1(3)
N5 C16 N7 119.5(3)
N6 C16 N7 133.4(3)
C18 C17 N5 108.2(3)
C18 C17 H17 125.9
N5 C17 H17 125.9
C17 C18 N6 107.2(3)
C17 C18 H18 126.4
N6 C18 H18 126.4
N5 C19 C20 109.4(3)
N5 C19 C24 110.0(3)
C20 C19 C24 112.3(3)
N5 C19 H19 108.4
C20 C19 H19 108.4
C24 C19 H19 108.4
C21 C20 C19 112.1(3)
C21 C20 H20A 109.2
C19 C20 H20A 109.2
C21 C20 H20B 109.2
C19 C20 H20B 109.2
H20A C20 H20B 107.9
C20 C21 C22 110.7(3)
C20 C21 H21A 109.5
C22 C21 H21A 109.5
C20 C21 H21B 109.5
C22 C21 H21B 109.5
H21A C21 H21B 108.1
C23 C22 C21 109.6(3)
C23 C22 H22A 109.8
C21 C22 H22A 109.8
C23 C22 H22B 109.8
C21 C22 H22B 109.8
H22A C22 H22B 108.2
C22 C23 C24 111.8(3)
C22 C23 H23A 109.3
C24 C23 H23A 109.3
C22 C23 H23B 109.3
C24 C23 H23B 109.3
H23A C23 H23B 107.9
C19 C24 C23 109.9(3)
C19 C24 H24A 109.7
C23 C24 H24A 109.7
C19 C24 H24B 109.7
C23 C24 H24B 109.7
H24A C24 H24B 108.2
N6 C25 C26 111.0(2)
N6 C25 C30 109.6(2)
C26 C25 C30 111.7(3)
N6 C25 H25 108.1
C26 C25 H25 108.1
C30 C25 H25 108.1
C25 C26 C27 109.8(3)
C25 C26 H26A 109.7
C27 C26 H26A 109.7
C25 C26 H26B 109.7
C27 C26 H26B 109.7
H26A C26 H26B 108.2
C28 C27 C26 111.2(3)
C28 C27 H27A 109.4
C26 C27 H27A 109.4
C28 C27 H27B 109.4
C26 C27 H27B 109.4
H27A C27 H27B 108.0
C27 C28 C29 110.7(3)
C27 C28 H28A 109.5
C29 C28 H28A 109.5
C27 C28 H28B 109.5
C29 C28 H28B 109.5
H28A C28 H28B 108.1
C30 C29 C28 111.1(3)
C30 C29 H29A 109.4
C28 C29 H29A 109.4
C30 C29 H29B 109.4
C28 C29 H29B 109.4
H29A C29 H29B 108.0
C25 C30 C29 110.9(3)
C25 C30 H30A 109.5
C29 C30 H30A 109.5
C25 C30 H30B 109.5
C29 C30 H30B 109.5
H30A C30 H30B 108.0
Cl2 C31 Cl1 112.3(2)
Cl2 C31 H31A 109.1
Cl1 C31 H31A 109.1
Cl2 C31 H31B 109.1
Cl1 C31 H31B 109.1
H31A C31 H31B 107.9

loop_
_geom_bond_atom_site_label_1
_geom_bond_atom_site_label_2
_geom_bond_distance
O1 N4 1.273(3)
O2 N8 1.265(3)
N1 C1 1.367(4)
N1 C2 1.400(4)
N1 C4 1.496(4)
N2 C1 1.360(4)
N2 C3 1.393(4)
N2 C10 1.494(4)
N3 N4 1.293(3)
N3 C1 1.376(4)
N5 C16 1.359(4)
N5 C17 1.386(4)
N5 C19 1.489(4)
N6 C16 1.368(4)
N6 C18 1.398(4)
N6 C25 1.487(4)
N7 N8 1.312(4)
N7 C16 1.375(4)
C2 C3 1.342(4)
C2 H2 0.9500
C3 H3 0.9500
C4 C9 1.530(4)
C4 C5 1.537(4)
C4 H4 1.0000
C5 C6 1.535(4)
C5 H5A 0.9900
C5 H5B 0.9900
C6 C7 1.527(5)
C6 H6A 0.9900
C6 H6B 0.9900
C7 C8 1.530(5)
C7 H7A 0.9900
C7 H7B 0.9900
C8 C9 1.533(4)
C8 H8A 0.9900
C8 H8B 0.9900
C9 H9A 0.9900
C9 H9B 0.9900
C10 C11 1.529(4)
C10 C15 1.529(4)
C10 H10 1.0000
C11 C12 1.537(4)
C11 H11A 0.9900
C11 H11B 0.9900
C12 C13 1.525(5)
C12 H12A 0.9900
C12 H12B 0.9900
C13 C14 1.539(5)
C13 H13A 0.9900
C13 H13B 0.9900
C14 C15 1.538(4)
C14 H14A 0.9900
C14 H14B 0.9900
C15 H15A 0.9900
C15 H15B 0.9900
C17 C18 1.349(4)
C17 H17 0.9500
C18 H18 0.9500
C19 C20 1.526(4)
C19 C24 1.529(4)
C19 H19 1.0000
C20 C21 1.522(5)
C20 H20A 0.9900
C20 H20B 0.9900
C21 C22 1.532(5)
C21 H21A 0.9900
C21 H21B 0.9900
C22 C23 1.513(5)
C22 H22A 0.9900
C22 H22B 0.9900
C23 C24 1.539(4)
C23 H23A 0.9900
C23 H23B 0.9900
C24 H24A 0.9900
C24 H24B 0.9900
C25 C26 1.530(4)
C25 C30 1.532(4)
C25 H25 1.0000
C26 C27 1.533(4)
C26 H26A 0.9900
C26 H26B 0.9900
C27 C28 1.530(5)
C27 H27A 0.9900
C27 H27B 0.9900
C28 C29 1.536(5)
C28 H28A 0.9900
C28 H28B 0.9900
C29 C30 1.536(4)
C29 H29A 0.9900
C29 H29B 0.9900
C30 H30A 0.9900
C30 H30B 0.9900
C31 Cl2 1.745(4)
C31 Cl1 1.773(4)
C31 H31A 0.9900
C31 H31B 0.9900

loop_
_geom_torsion_atom_site_label_1
_geom_torsion_atom_site_label_2
_geom_torsion_atom_site_label_3
_geom_torsion_atom_site_label_4
_geom_torsion
C1 N3 N4 O1 178.8(2)
C16 N7 N8 O2 -180.0(3)
C3 N2 C1 N1 1.6(3)
C10 N2 C1 N1 -174.0(3)
C3 N2 C1 N3 -179.7(3)
C10 N2 C1 N3 4.7(4)
C2 N1 C1 N2 -1.6(3)
C4 N1 C1 N2 -179.9(3)
C2 N1 C1 N3 -180.0(3)
C4 N1 C1 N3 1.8(5)
N4 N3 C1 N2 171.6(3)
N4 N3 C1 N1 -10.2(5)
C1 N1 C2 C3 1.0(3)
C4 N1 C2 C3 179.4(3)
N1 C2 C3 N2 0.0(3)
C1 N2 C3 C2 -1.0(3)
C10 N2 C3 C2 174.5(3)
C1 N1 C4 C9 -131.4(3)
C2 N1 C4 C9 50.6(4)
C1 N1 C4 C5 104.6(3)
C2 N1 C4 C5 -73.4(3)
N1 C4 C5 C6 176.9(2)
C9 C4 C5 C6 54.1(3)
C4 C5 C6 C7 -54.1(4)
C5 C6 C7 C8 56.8(4)
C6 C7 C8 C9 -58.8(4)
N1 C4 C9 C8 -177.3(2)
C5 C4 C9 C8 -55.4(3)
C7 C8 C9 C4 57.5(3)
C1 N2 C10 C11 120.8(3)
C3 N2 C10 C11 -54.0(4)
C1 N2 C10 C15 -114.5(3)
C3 N2 C10 C15 70.6(4)
N2 C10 C11 C12 -177.4(2)
C15 C10 C11 C12 58.2(3)
C10 C11 C12 C13 -56.4(3)
C11 C12 C13 C14 56.0(4)
C12 C13 C14 C15 -55.9(4)
N2 C10 C15 C14 178.7(2)
C11 C10 C15 C14 -57.8(3)
C13 C14 C15 C10 55.8(4)
C17 N5 C16 N6 1.3(3)
C19 N5 C16 N6 -179.7(3)
C17 N5 C16 N7 179.3(3)
C19 N5 C16 N7 -1.7(5)
C18 N6 C16 N5 -1.8(3)
C25 N6 C16 N5 179.3(3)
C18 N6 C16 N7 -179.4(3)
C25 N6 C16 N7 1.7(5)
N8 N7 C16 N5 152.8(3)
N8 N7 C16 N6 -29.8(5)
C16 N5 C17 C18 -0.3(4)
C19 N5 C17 C18 -179.3(3)
N5 C17 C18 N6 -0.8(4)
C16 N6 C18 C17 1.6(4)
C25 N6 C18 C17 -179.4(3)
C16 N5 C19 C20 -124.3(3)
C17 N5 C19 C20 54.5(4)
C16 N5 C19 C24 111.9(3)
C17 N5 C19 C24 -69.3(4)
N5 C19 C20 C21 -175.6(3)
C24 C19 C20 C21 -53.2(4)
C19 C20 C21 C22 55.3(4)
C20 C21 C22 C23 -57.9(4)
C21 C22 C23 C24 59.2(4)
N5 C19 C24 C23 174.7(3)
C20 C19 C24 C23 52.7(4)
C22 C23 C24 C19 -56.5(4)
C16 N6 C25 C26 -134.7(3)
C18 N6 C25 C26 46.5(4)
C16 N6 C25 C30 101.5(3)
C18 N6 C25 C30 -77.3(4)
N6 C25 C26 C27 -179.5(3)
C30 C25 C26 C27 -56.8(4)
C25 C26 C27 C28 57.4(4)
C26 C27 C28 C29 -57.2(4)
C27 C28 C29 C30 55.6(4)
N6 C25 C30 C29 179.4(3)
C26 C25 C30 C29 55.9(4)
C28 C29 C30 C25 -54.8(4)
